data_2215674
loop_
_publ_author_name
'Wei, Xiu-Cheng'
'Bian, Yu-Kun'
'Yu, Kai-Bei'
'He, De-Yan'

_publ_section_title
;4-Dimethylaminopyridinium
 tetrakis[3,3,3-trifluoro-1-(2-thienylcarbonyl)prop-1-en-2-olato]europate(III)
;
_journal_coeditor_code TK2189
_journal_issue 10
_journal_name_full 'Acta Crystallographica Section E'
_journal_page_first m2566
_journal_page_last m2566
_journal_paper_doi 10.1107/S1600536807045667
_journal_volume 63
_journal_year 2007
_chemical_formula_iupac '(C7 H11 N2) [Eu (C8 H4 F3 O2 S)4]'
_chemical_formula_moiety 'C7 H11 N2 , C32 H16 Eu F12 O8 S4 -'
_chemical_formula_sum 'C39 H27 Eu F12 N2 O8 S4'
_chemical_formula_weight 1159.83
_chemical_melting_point 422
_chemical_name_systematic
;
4-Dimethylaminopyridinium
tetrakis[3,3,3-trifluoro-1-(2-thienylcarbonyl)prop-1-en-2-olato]europate(III)
;
_space_group_IT_number 61
_symmetry_cell_setting orthorhombic
_symmetry_space_group_name_Hall '-P 2ac 2ab'
_symmetry_space_group_name_H-M 'P b c a'
_atom_sites_solution_hydrogens geom
_atom_sites_solution_primary direct
_atom_sites_solution_secondary difmap
_audit_creation_method SHELXL-97
_cell_angle_alpha 90
_cell_angle_beta 90
_cell_angle_gamma 90
_cell_formula_units_Z 8
_cell_length_a 20.0202(4)
_cell_length_b 18.9160(3)
_cell_length_c 23.4108(4)
_cell_measurement_reflns_used 77909
_cell_measurement_temperature 93(2)
_cell_measurement_theta_max 27.5
_cell_measurement_theta_min 3.0
_cell_volume 8865.7(3)
_computing_cell_refinement 'RAPID-AUTO (Rigaku, 2006)'
_computing_data_collection 'RAPID-AUTO (Rigaku, 2006)'
_computing_data_reduction 'RAPID-AUTO (Rigaku, 2006)'
_computing_molecular_graphics 'SHELXTL (Siemens, 1998)'
_computing_publication_material 'SHELXTL (Siemens, 1998)'
_computing_structure_refinement 'SHELXL97 (Sheldrick, 1997)'
_computing_structure_solution 'SHELXS97 (Sheldrick, 1990)'
_diffrn_ambient_temperature 93(2)
_diffrn_measured_fraction_theta_full 0.998
_diffrn_measured_fraction_theta_max 0.998
_diffrn_measurement_device_type 'Rigaku R-AXIS RAPID'
_diffrn_measurement_method \w
_diffrn_radiation_monochromator graphite
_diffrn_radiation_source 'Rotating Anode'
_diffrn_radiation_type MoK\a
_diffrn_radiation_wavelength 0.71073
_diffrn_reflns_av_R_equivalents 0.048
_diffrn_reflns_av_sigmaI/netI 0.027
_diffrn_reflns_limit_h_max 21
_diffrn_reflns_limit_h_min -25
_diffrn_reflns_limit_k_max 24
_diffrn_reflns_limit_k_min -24
_diffrn_reflns_limit_l_max 30
_diffrn_reflns_limit_l_min -30
_diffrn_reflns_number 82834
_diffrn_reflns_theta_full 27.5
_diffrn_reflns_theta_max 27.5
_diffrn_reflns_theta_min 3.0
_diffrn_standards_decay_% 0
_diffrn_standards_interval_count 0
_diffrn_standards_interval_time 0
_diffrn_standards_number 0
_exptl_absorpt_coefficient_mu 1.706
_exptl_absorpt_correction_T_max 0.695
_exptl_absorpt_correction_T_min 0.418
_exptl_absorpt_correction_type numerical
_exptl_absorpt_process_details '(ABSCOR; Higashi, 1999)'
_exptl_crystal_colour 'light yellow'
_exptl_crystal_density_diffrn 1.738
_exptl_crystal_density_method 'not measured'
_exptl_crystal_description Block
_exptl_crystal_F_000 4592
_exptl_crystal_size_max 0.62
_exptl_crystal_size_mid 0.45
_exptl_crystal_size_min 0.23
_refine_diff_density_max 1.29
_refine_diff_density_min -1.10
_refine_ls_extinction_coef 0.00046(5)
_refine_ls_extinction_expression Fc^*^=kFc[1+0.001xFc^2^\l^3^/sin(2\q)]^-1/4^
_refine_ls_extinction_method 'SHELXL97 (Sheldrick, 1997)'
_refine_ls_goodness_of_fit_ref 1.00
_refine_ls_hydrogen_treatment mixed
_refine_ls_matrix_type full
_refine_ls_number_parameters 725
_refine_ls_number_reflns 10137
_refine_ls_number_restraints 76
_refine_ls_restrained_S_all 1.00
_refine_ls_R_factor_all 0.034
_refine_ls_R_factor_gt 0.032
_refine_ls_shift/su_max 0.002
_refine_ls_shift/su_mean 0.000
_refine_ls_structure_factor_coef Fsqd
_refine_ls_weighting_details 'calc w=1/[\s^2^(Fo^2^)+(0.0426P)^2^+19.8P] where P=(Fo^2^+2Fc^2^)/3'
_refine_ls_weighting_scheme calc
_refine_ls_wR_factor_gt 0.084
_refine_ls_wR_factor_ref 0.085
_reflns_number_gt 9604
_reflns_number_total 10137
_reflns_threshold_expression I>2\s(I)
_cod_data_source_file tk2189.cif
_cod_data_source_block I
_cod_depositor_comments
;
The following automatic conversions were performed:
'_symmetry_cell_setting' value 'Orthorhombic' changed to 'orthorhombic'
according to '/home/saulius/struct/CIF-dictionaries/cif_core.dic'
dictionary named 'cif_core.dic' version 2.4.1 from 2010-06-29.

Automatic conversion script
Id: cif_fix_enum 1527 2010-12-29 10:47:43Z saulius 

The following automatic conversions were performed:

'_symmetry_cell_setting' value 'Orthorhombic' changed to
'orthorhombic' according to
/home/saulius/struct/CIF-dictionaries/cif_core.dic dictionary named
'cif_core.dic' version 2.4.1 from 2010-06-29.

Automatic conversion script
Id: cif_fix_values 1715 2011-07-08 13:25:40Z adriana 
;
_cod_database_code 2215674
_cod_database_fobs_code 2215674

loop_
_symmetry_equiv_pos_as_xyz
'x, y, z'
'-x+1/2, -y, z+1/2'
'-x, y+1/2, -z+1/2'
'x+1/2, -y+1/2, -z'
'-x, -y, -z'
'x-1/2, y, -z-1/2'
'x, -y-1/2, z-1/2'
'-x-1/2, y-1/2, z'

loop_
_atom_site_type_symbol
_atom_site_label
_atom_site_fract_x
_atom_site_fract_y
_atom_site_fract_z
_atom_site_U_iso_or_equiv
_atom_site_adp_type
_atom_site_calc_flag
_atom_site_refinement_flags
_atom_site_occupancy
_atom_site_disorder_assembly
_atom_site_disorder_group
Eu Eu 0.597426(6) 0.721987(6) 0.360975(5) 0.01510(6) Uani d . 1 . .
S S1 0.60799(4) 0.57483(4) 0.17677(3) 0.03073(16) Uani d . 1 . .
S S2 0.39615(5) 0.83825(6) 0.44619(5) 0.0506(3) Uani d . 1 . .
F F1 0.39394(12) 0.59604(15) 0.43360(8) 0.0594(7) Uani d D 1 . .
F F2 0.34744(12) 0.57253(18) 0.35390(9) 0.0750(10) Uani d D 1 . .
F F3 0.35621(11) 0.67993(16) 0.38226(13) 0.0737(8) Uani d D 1 . .
F F7 0.58142(9) 0.56142(11) 0.53956(8) 0.0405(5) Uani d D 1 . .
F F8 0.65626(10) 0.63695(11) 0.56345(7) 0.0402(5) Uani d D 1 . .
F F9 0.68492(10) 0.53054(10) 0.54391(7) 0.0390(5) Uani d D 1 . .
O O1 0.57171(10) 0.64663(11) 0.28185(8) 0.0270(4) Uani d . 1 . .
O O2 0.49679(9) 0.66181(10) 0.38064(8) 0.0228(4) Uani d . 1 . .
O O3 0.52853(9) 0.79803(11) 0.41529(8) 0.0232(4) Uani d . 1 . .
O O4 0.66577(9) 0.79900(10) 0.41878(8) 0.0220(4) Uani d . 1 . .
O O5 0.68395(9) 0.63666(10) 0.35019(8) 0.0215(4) Uani d . 1 A .
O O6 0.61699(9) 0.65975(10) 0.45317(7) 0.0199(4) Uani d . 1 A .
O O7 0.53810(9) 0.79814(11) 0.29734(8) 0.0243(4) Uani d . 1 B .
O O8 0.67192(8) 0.76383(10) 0.29028(7) 0.0172(3) Uani d . 1 B .
N N1 0.53190(12) 0.78441(13) 0.03754(10) 0.0228(5) Uani d . 1 . .
N N2 0.37594(13) 0.73141(14) 0.14289(10) 0.0276(5) Uani d . 1 . .
C C1 0.5848(2) 0.5117(2) 0.12886(14) 0.0430(8) Uani d . 1 . .
H H1 0.6112 0.4979 0.0970 0.052 Uiso calc R 1 . .
C C2 0.5244(2) 0.4834(2) 0.14134(15) 0.0509(10) Uani d . 1 . .
H H2 0.5039 0.4477 0.1189 0.061 Uiso calc R 1 . .
C C3 0.49566(16) 0.51149(15) 0.18959(11) 0.0280(6) Uani d . 1 . .
H H3 0.4534 0.4972 0.2041 0.034 Uiso calc R 1 . .
C C4 0.53614(15) 0.56404(15) 0.21516(11) 0.0246(5) Uani d . 1 . .
C C5 0.52640(13) 0.60478(14) 0.26746(11) 0.0218(5) Uani d . 1 . .
C C6 0.46612(14) 0.59541(16) 0.29869(11) 0.0273(6) Uani d . 1 . .
H H6 0.4315 0.5675 0.2826 0.033 Uiso calc R 1 . .
C C7 0.45655(14) 0.62543(16) 0.35122(11) 0.0251(6) Uani d . 1 . .
C C8 0.38772(15) 0.61804(15) 0.37990(10) 0.0425(9) Uani d D 1 . .
C C9 0.3482(2) 0.8823(3) 0.4915(2) 0.0627(13) Uani d . 1 . .
H H9 0.3008 0.8809 0.4903 0.075 Uiso calc R 1 . .
C C10 0.3826(3) 0.9204(2) 0.5301(2) 0.0659(14) Uani d . 1 . .
H H10 0.3606 0.9472 0.5587 0.079 Uiso calc R 1 . .
C C11 0.45524(16) 0.91853(16) 0.52591(13) 0.0331(7) Uani d . 1 . .
H H11 0.4870 0.9434 0.5483 0.040 Uiso calc R 1 . .
C C12 0.46776(16) 0.86778(15) 0.47749(13) 0.0300(6) Uani d . 1 . .
C C13 0.53184(14) 0.84155(14) 0.45560(11) 0.0231(5) Uani d . 1 . .
C C14 0.59243(15) 0.86281(16) 0.48075(12) 0.0279(6) Uani d . 1 . .
H H14 0.5916 0.8957 0.5114 0.034 Uiso calc R 1 . .
C C15 0.65323(14) 0.83693(15) 0.46199(11) 0.0243(5) Uani d . 1 C .
C C16 0.71490(14) 0.85150(14) 0.49939(11) 0.0351(7) Uani d D 1 . .
C C21 0.70624(11) 0.58265(12) 0.37441(10) 0.0169(5) Uani d D 1 . .
C C22 0.69243(12) 0.56499(14) 0.43225(11) 0.0198(5) Uani d . 1 A .
H H22 0.7125 0.5239 0.4481 0.024 Uiso calc R 1 . .
C C23 0.65101(12) 0.60529(14) 0.46600(10) 0.0190(5) Uani d . 1 . .
C C24 0.64375(11) 0.58252(12) 0.52873(10) 0.0281(6) Uani d D 1 A .
C C29 0.54665(12) 0.82280(13) 0.24797(10) 0.0205(5) Uani d D 1 . .
C C30 0.60626(13) 0.81424(15) 0.21592(11) 0.0217(5) Uani d . 1 B .
H H30 0.6073 0.8295 0.1773 0.026 Uiso calc R 1 . .
C C31 0.66273(12) 0.78427(13) 0.23958(10) 0.0178(5) Uani d . 1 . .
C C32 0.72446(12) 0.77568(12) 0.20115(9) 0.0268(6) Uani d D 1 B .
C C33 0.49300(14) 0.72594(14) 0.11988(12) 0.0227(5) Uani d . 1 . .
H H33 0.5021 0.6975 0.1524 0.027 Uiso calc R 1 . .
C C34 0.54349(13) 0.74485(15) 0.08441(11) 0.0231(5) Uani d . 1 . .
H H34 0.5878 0.7300 0.0927 0.028 Uiso calc R 1 . .
C C35 0.46985(14) 0.80629(16) 0.02486(11) 0.0251(5) Uani d . 1 . .
H H35 0.4628 0.8338 -0.0086 0.030 Uiso calc R 1 . .
C C36 0.41688(14) 0.79004(16) 0.05877(12) 0.0242(5) Uani d . 1 . .
H H36 0.3735 0.8065 0.0492 0.029 Uiso calc R 1 . .
C C37 0.42670(13) 0.74846(14) 0.10856(10) 0.0199(5) Uani d . 1 . .
C C38 0.38690(17) 0.68721(18) 0.19277(14) 0.0374(7) Uani d . 1 . .
H H38A 0.4021 0.6403 0.1806 0.045 Uiso calc R 1 . .
H H38B 0.3451 0.6826 0.2142 0.045 Uiso calc R 1 . .
H H38C 0.4209 0.7089 0.2172 0.045 Uiso calc R 1 . .
C C39 0.30806(14) 0.7547(2) 0.12963(15) 0.0341(7) Uani d . 1 . .
H H39A 0.3072 0.8064 0.1264 0.041 Uiso calc R 1 . .
H H39B 0.2777 0.7397 0.1602 0.041 Uiso calc R 1 . .
H H39C 0.2937 0.7337 0.0934 0.041 Uiso calc R 1 . .
S S3 0.76027(15) 0.55120(13) 0.26924(11) 0.0207(5) Uani d PD 0.668(4) A 1
C C17 0.8112(8) 0.4800(7) 0.2609(5) 0.021(3) Uani d PD 0.668(4) A 1
H H17 0.8333 0.4683 0.2263 0.025 Uiso calc PR 0.668(4) A 1
C C18 0.8162(7) 0.4416(8) 0.3103(5) 0.022(2) Uani d PD 0.668(4) A 1
H H18 0.8384 0.3974 0.3127 0.026 Uiso calc PR 0.668(4) A 1
C C19 0.7845(7) 0.4749(6) 0.3580(5) 0.0195(18) Uani d PD 0.668(4) A 1
H H19 0.7870 0.4585 0.3963 0.023 Uiso calc PR 0.668(4) A 1
C C20 0.74887(11) 0.53566(11) 0.34022(8) 0.0169(5) Uani d PD 0.668(4) A 1
S S4 0.41641(14) 0.8617(2) 0.25791(17) 0.0364(8) Uani d PD 0.656(5) B 1
C C25 0.3827(7) 0.9126(9) 0.2054(5) 0.032(3) Uani d PD 0.656(5) B 1
H H25 0.3361 0.9218 0.2045 0.039 Uiso calc PR 0.656(5) B 1
C C26 0.4241(5) 0.9401(11) 0.1645(7) 0.033(3) Uani d PD 0.656(5) B 1
H H26 0.4135 0.9747 0.1364 0.039 Uiso calc PR 0.656(5) B 1
C C27 0.4867(5) 0.9055(8) 0.1732(4) 0.031(3) Uani d PD 0.656(5) B 1
H H27 0.5228 0.9101 0.1472 0.037 Uiso calc PR 0.656(5) B 1
C C28 0.4912(6) 0.864(2) 0.2234(13) 0.0240(17) Uani d PD 0.656(5) B 1
F F4 0.7630(6) 0.8826(11) 0.4694(7) 0.025(2) Uani d PD 0.50 C 1
F F5 0.7102(15) 0.8890(16) 0.5472(8) 0.085(4) Uani d PD 0.50 C 1
F F6 0.738(8) 0.792(5) 0.522(8) 0.0916(12) Uani d PD 0.50 C 1
F F10 0.7128(4) 0.7831(6) 0.14554(14) 0.045(2) Uani d PD 0.472(7) B 1
F F11 0.7484(3) 0.7097(2) 0.2073(3) 0.0290(12) Uani d PDU 0.472(7) B 1
F F12 0.7734(3) 0.8167(4) 0.2210(4) 0.0457(18) Uani d PD 0.472(7) B 1
S S3' 0.7835(4) 0.4610(3) 0.3669(3) 0.0217(11) Uani d PD 0.332(4) A 2
C C17' 0.8212(15) 0.4430(17) 0.3035(6) 0.030(7) Uani d PD 0.332(4) A 2
H H17' 0.8537 0.4071 0.2977 0.036 Uiso calc PR 0.332(4) A 2
C C18' 0.7980(17) 0.4876(16) 0.2619(10) 0.022(3) Uani d PD 0.332(4) A 2
H H18' 0.8033 0.4779 0.2224 0.026 Uiso calc PR 0.332(4) A 2
C C19' 0.7653(14) 0.5498(12) 0.2824(4) 0.042(8) Uani d PD 0.332(4) A 2
H H19' 0.7564 0.5919 0.2615 0.050 Uiso calc PR 0.332(4) A 2
C C20' 0.74887(11) 0.53566(11) 0.34022(8) 0.0169(5) Uani d PD 0.332(4) A 2
S S4' 0.4999(3) 0.9122(4) 0.1631(3) 0.0231(10) Uani d PD 0.344(5) B 2
C C25' 0.4167(5) 0.929(2) 0.1690(14) 0.032(6) Uani d PD 0.344(5) B 2
H H25' 0.3939 0.9483 0.1371 0.038 Uiso calc PR 0.344(5) B 2
C C26' 0.3811(14) 0.9151(17) 0.2177(10) 0.031(4) Uani d PD 0.344(5) B 2
H H26' 0.3388 0.9326 0.2294 0.037 Uiso calc PR 0.344(5) B 2
C C27' 0.4254(7) 0.8673(10) 0.2461(10) 0.027(5) Uani d PD 0.344(5) B 2
H H27' 0.4123 0.8416 0.2791 0.033 Uiso calc PR 0.344(5) B 2
C C28' 0.4902(11) 0.861(4) 0.222(3) 0.0240(17) Uani d PD 0.344(5) B 2
F F4' 0.7693(6) 0.8701(11) 0.4706(7) 0.037(4) Uani d PD 0.50 C 2
F F5' 0.6989(15) 0.9023(15) 0.5362(9) 0.085(4) Uani d PD 0.50 C 2
F F6' 0.738(8) 0.792(5) 0.522(8) 0.0916(12) Uani d PD 0.50 C 2
F F10A 0.7067(9) 0.7574(9) 0.1485(3) 0.045(2) Uani d PD 0.274(5) B 2
F F11A 0.7679(5) 0.7273(5) 0.2187(4) 0.0290(12) Uani d PDU 0.274(5) B 2
F F12A 0.7570(6) 0.8368(4) 0.1960(6) 0.0457(18) Uani d PD 0.274(5) B 2
F F10B 0.7361(11) 0.8384(5) 0.1770(10) 0.0447(4) Uani d PD 0.099(5) B 3
F F11B 0.7135(8) 0.7314(9) 0.1580(6) 0.0290(12) Uani d PDU 0.099(5) B 3
F F12B 0.7814(6) 0.7573(14) 0.2261(7) 0.0457(18) Uani d PD 0.099(5) B 3
F F10C 0.7226(11) 0.8152(12) 0.1542(7) 0.045(2) Uani d PD 0.156(7) B 4
F F11C 0.7331(8) 0.7072(3) 0.1903(7) 0.0290(12) Uani d PDU 0.156(7) B 4
F F12C 0.7822(6) 0.7938(14) 0.2251(10) 0.0457(18) Uani d PD 0.156(7) B 4
H H1N 0.5629(19) 0.798(2) 0.0139(16) 0.036(9) Uiso d . 1 . .

loop_
_atom_site_aniso_label
_atom_site_aniso_U_11
_atom_site_aniso_U_22
_atom_site_aniso_U_33
_atom_site_aniso_U_12
_atom_site_aniso_U_13
_atom_site_aniso_U_23
Eu 0.01078(8) 0.01810(8) 0.01641(8) 0.00051(4) 0.00067(4) -0.00262(4)
S1 0.0312(4) 0.0349(4) 0.0261(3) 0.0025(3) 0.0008(3) -0.0050(3)
S2 0.0327(4) 0.0486(6) 0.0705(7) 0.0121(4) 0.0194(4) 0.0144(5)
F1 0.0613(14) 0.0929(19) 0.0240(9) -0.0511(13) 0.0071(9) -0.0015(10)
F2 0.0443(13) 0.143(3) 0.0381(11) -0.0603(16) 0.0124(10) -0.0339(14)
F3 0.0276(11) 0.102(2) 0.091(2) 0.0076(13) 0.0156(12) -0.0096(17)
F7 0.0346(10) 0.0516(12) 0.0353(10) 0.0055(9) 0.0185(8) 0.0140(9)
F8 0.0487(11) 0.0538(12) 0.0182(8) 0.0156(9) -0.0056(7) -0.0067(8)
F9 0.0433(11) 0.0482(12) 0.0254(8) 0.0211(9) 0.0091(7) 0.0135(8)
O1 0.0211(9) 0.0323(11) 0.0275(10) -0.0061(8) 0.0037(8) -0.0129(8)
O2 0.0188(9) 0.0296(10) 0.0200(8) -0.0077(7) -0.0003(7) -0.0015(7)
O3 0.0203(9) 0.0272(10) 0.0222(9) 0.0053(8) 0.0034(7) -0.0040(7)
O4 0.0201(9) 0.0260(10) 0.0199(8) -0.0049(7) 0.0025(7) -0.0060(7)
O5 0.0227(9) 0.0206(9) 0.0213(8) 0.0063(7) 0.0064(7) 0.0032(7)
O6 0.0154(8) 0.0259(9) 0.0186(8) 0.0041(7) 0.0020(7) -0.0014(7)
O7 0.0176(9) 0.0365(11) 0.0186(9) 0.0092(8) -0.0017(7) -0.0015(8)
O8 0.0135(8) 0.0209(9) 0.0173(8) -0.0008(7) -0.0029(6) 0.0009(7)
N1 0.0189(11) 0.0314(13) 0.0182(10) -0.0043(9) 0.0057(9) -0.0001(9)
N2 0.0202(12) 0.0327(13) 0.0299(13) -0.0003(10) 0.0084(9) 0.0018(10)
C1 0.060(2) 0.043(2) 0.0259(15) 0.0079(17) 0.0065(15) -0.0089(14)
C2 0.072(3) 0.045(2) 0.0353(18) -0.017(2) -0.0010(17) -0.0150(15)
C3 0.0364(15) 0.0262(14) 0.0215(12) -0.0120(12) -0.0059(11) -0.0002(10)
C4 0.0313(14) 0.0242(13) 0.0181(12) 0.0016(11) -0.0064(10) -0.0005(10)
C5 0.0243(13) 0.0204(12) 0.0208(12) 0.0012(10) -0.0073(10) -0.0001(9)
C6 0.0257(13) 0.0363(16) 0.0198(12) -0.0111(12) -0.0066(10) -0.0002(11)
C7 0.0225(13) 0.0327(15) 0.0200(12) -0.0090(11) -0.0038(10) 0.0049(10)
C8 0.0318(16) 0.068(3) 0.0276(15) -0.0248(17) 0.0035(13) -0.0087(15)
C9 0.044(2) 0.063(3) 0.081(3) 0.023(2) 0.035(2) 0.021(2)
C10 0.074(3) 0.053(3) 0.071(3) 0.026(2) 0.049(3) 0.005(2)
C11 0.0384(16) 0.0310(15) 0.0298(14) 0.0119(13) 0.0288(13) 0.0072(12)
C12 0.0351(16) 0.0225(14) 0.0325(14) 0.0069(12) 0.0168(12) 0.0036(11)
C13 0.0294(14) 0.0174(12) 0.0226(12) 0.0029(10) 0.0117(10) 0.0027(9)
C14 0.0349(15) 0.0243(14) 0.0246(13) -0.0074(11) 0.0131(11) -0.0071(11)
C15 0.0278(14) 0.0260(14) 0.0192(12) -0.0108(11) 0.0049(10) -0.0029(10)
C16 0.0389(17) 0.0465(19) 0.0199(13) -0.0188(14) 0.0010(12) -0.0048(12)
C21 0.0121(10) 0.0171(11) 0.0216(11) -0.0004(9) 0.0009(9) -0.0032(9)
C22 0.0184(12) 0.0211(12) 0.0199(11) 0.0022(9) 0.0023(9) 0.0010(9)
C23 0.0161(11) 0.0238(13) 0.0169(11) -0.0020(9) 0.0008(9) 0.0007(9)
C24 0.0283(14) 0.0357(16) 0.0202(12) 0.0087(12) 0.0052(10) 0.0045(11)
C29 0.0178(12) 0.0251(13) 0.0187(11) 0.0061(10) -0.0071(9) -0.0064(10)
C30 0.0196(12) 0.0308(14) 0.0147(11) 0.0054(10) -0.0045(9) -0.0029(10)
C31 0.0146(11) 0.0222(12) 0.0166(11) 0.0009(9) -0.0018(9) -0.0034(9)
C32 0.0163(12) 0.0425(17) 0.0214(13) 0.0063(11) -0.0006(10) 0.0003(11)
C33 0.0207(13) 0.0273(14) 0.0201(12) 0.0035(10) 0.0019(10) 0.0024(10)
C34 0.0158(12) 0.0316(14) 0.0217(12) 0.0014(10) 0.0007(9) -0.0029(10)
C35 0.0271(13) 0.0303(14) 0.0178(11) 0.0012(11) -0.0003(10) 0.0017(10)
C36 0.0181(12) 0.0303(14) 0.0244(13) 0.0025(11) -0.0018(10) 0.0011(11)
C37 0.0165(12) 0.0227(13) 0.0204(12) -0.0014(9) 0.0030(9) -0.0012(10)
C38 0.0379(17) 0.0353(17) 0.0391(17) 0.0011(14) 0.0202(14) 0.0118(13)
C39 0.0142(13) 0.0458(19) 0.0422(17) -0.0004(13) 0.0076(12) -0.0040(14)
S3 0.0214(9) 0.0209(7) 0.0198(7) -0.0003(5) 0.0043(7) -0.0022(5)
C17 0.014(7) 0.023(3) 0.027(3) 0.001(3) 0.011(3) -0.005(2)
C18 0.017(4) 0.017(4) 0.031(3) 0.005(3) 0.003(3) 0.006(3)
C19 0.020(3) 0.013(4) 0.025(4) -0.003(3) 0.006(3) -0.003(2)
C20 0.0157(11) 0.0171(12) 0.0178(11) -0.0011(9) 0.0022(9) -0.0018(9)
S4 0.0205(7) 0.0557(16) 0.0331(13) 0.0192(9) -0.0067(8) -0.0065(9)
C25 0.029(4) 0.050(5) 0.019(5) 0.026(3) -0.010(3) -0.010(4)
C26 0.039(4) 0.034(7) 0.025(4) 0.009(4) -0.007(3) 0.000(3)
C27 0.017(4) 0.045(6) 0.031(6) 0.013(4) -0.003(3) -0.017(3)
C28 0.0202(13) 0.032(4) 0.0197(18) 0.0102(15) -0.0070(12) -0.007(2)
F4 0.013(3) 0.031(5) 0.031(3) -0.008(4) -0.006(2) 0.005(3)
F5 0.030(8) 0.165(9) 0.061(6) -0.020(4) -0.003(4) -0.081(7)
F6 0.108(2) 0.084(2) 0.0825(19) -0.0538(18) -0.0709(19) 0.0522(16)
F10 0.035(3) 0.086(7) 0.0133(11) 0.030(5) 0.0074(11) 0.016(2)
F11 0.019(3) 0.0490(19) 0.019(3) 0.0160(17) -0.0099(17) -0.0033(16)
F12 0.0167(19) 0.061(4) 0.060(3) -0.011(2) 0.0093(17) -0.018(3)
S3' 0.0210(16) 0.017(2) 0.027(2) 0.0032(17) -0.0002(13) -0.0028(13)
C17' 0.025(9) 0.027(12) 0.038(10) -0.002(7) 0.019(7) -0.021(8)
C18' 0.007(10) 0.041(9) 0.018(6) -0.006(5) 0.004(4) -0.006(6)
C19' 0.029(7) 0.039(10) 0.058(15) 0.011(6) -0.016(9) -0.030(9)
C20' 0.0157(11) 0.0171(12) 0.0178(11) -0.0011(9) 0.0022(9) -0.0018(9)
S4' 0.018(2) 0.0314(14) 0.0198(16) 0.0093(14) -0.0012(15) -0.0003(11)
C25' 0.030(8) 0.033(11) 0.033(11) 0.010(7) -0.019(7) 0.006(6)
C26' 0.032(7) 0.045(8) 0.017(8) 0.009(6) -0.002(6) -0.012(7)
C27' 0.037(9) 0.009(5) 0.035(11) -0.003(5) -0.009(6) -0.005(5)
C28' 0.0202(13) 0.032(4) 0.0197(18) 0.0102(15) -0.0070(12) -0.007(2)
F4' 0.027(4) 0.051(9) 0.032(4) 0.010(3) -0.003(3) -0.004(4)
F5' 0.030(8) 0.165(9) 0.061(6) -0.020(4) -0.003(4) -0.081(7)
F6' 0.108(2) 0.084(2) 0.0825(19) -0.0538(18) -0.0709(19) 0.0522(16)
F10A 0.035(3) 0.086(7) 0.0133(11) 0.030(5) 0.0074(11) 0.016(2)
F11A 0.019(3) 0.0490(19) 0.019(3) 0.0160(17) -0.0099(17) -0.0033(16)
F12A 0.0167(19) 0.061(4) 0.060(3) -0.011(2) 0.0093(17) -0.018(3)
F10B 0.0349(5) 0.0858(5) 0.0133(4) 0.0300(6) 0.0074(4) 0.0159(6)
F11B 0.019(3) 0.0490(19) 0.019(3) 0.0160(17) -0.0099(17) -0.0033(16)
F12B 0.0167(19) 0.061(4) 0.060(3) -0.011(2) 0.0093(17) -0.018(3)
F10C 0.035(3) 0.086(7) 0.0133(11) 0.030(5) 0.0074(11) 0.016(2)
F11C 0.019(3) 0.0490(19) 0.019(3) 0.0160(17) -0.0099(17) -0.0033(16)
F12C 0.0167(19) 0.061(4) 0.060(3) -0.011(2) 0.0093(17) -0.018(3)

loop_
_atom_type_symbol
_atom_type_description
_atom_type_scat_dispersion_real
_atom_type_scat_dispersion_imag
_atom_type_scat_source
C C 0.0033 0.0016 'International Tables Vol C Tables 4.2.6.8 and 6.1.1.4'
H H 0.0000 0.0000 'International Tables Vol C Tables 4.2.6.8 and 6.1.1.4'
N N 0.0061 0.0033 'International Tables Vol C Tables 4.2.6.8 and 6.1.1.4'
O O 0.0106 0.0060 'International Tables Vol C Tables 4.2.6.8 and 6.1.1.4'
F F 0.0171 0.0103 'International Tables Vol C Tables 4.2.6.8 and 6.1.1.4'
S S 0.1246 0.1234 'International Tables Vol C Tables 4.2.6.8 and 6.1.1.4'
Eu Eu -0.1578 3.6682 'International Tables Vol C Tables 4.2.6.8 and 6.1.1.4'

loop_
_geom_angle_atom_site_label_1
_geom_angle_atom_site_label_2
_geom_angle_atom_site_label_3
_geom_angle
O2 Eu O3 71.96(7)
O2 Eu O8 146.80(6)
O3 Eu O8 122.74(6)
O2 Eu O5 108.35(7)
O3 Eu O5 153.38(6)
O8 Eu O5 72.17(6)
O2 Eu O7 89.32(7)
O3 Eu O7 71.24(7)
O8 Eu O7 71.04(6)
O5 Eu O7 134.78(6)
O2 Eu O1 71.34(6)
O3 Eu O1 130.78(7)
O8 Eu O1 78.07(6)
O5 Eu O1 70.77(7)
O7 Eu O1 76.67(7)
O2 Eu O4 131.75(6)
O3 Eu O4 70.25(7)
O8 Eu O4 80.37(6)
O5 Eu O4 93.22(7)
O7 Eu O4 105.52(7)
O1 Eu O4 156.25(6)
O2 Eu O6 74.75(6)
O3 Eu O6 85.02(6)
O8 Eu O6 131.75(6)
O5 Eu O6 69.94(6)
O7 Eu O6 154.71(6)
O1 Eu O6 115.04(7)
O4 Eu O6 73.15(6)
C1 S1 C4 91.91(16)
C9 S2 C12 92.7(2)
C5 O1 Eu 137.88(18)
C7 O2 Eu 134.49(17)
C13 O3 Eu 140.66(18)
C15 O4 Eu 132.68(17)
C21 O5 Eu 139.92(15)
C23 O6 Eu 132.25(15)
C29 O7 Eu 136.81(16)
C31 O8 Eu 132.00(16)
C35 N1 C34 120.7(2)
C35 N1 H1N 115(2)
C34 N1 H1N 124(2)
C37 N2 C38 120.5(3)
C37 N2 C39 120.4(2)
C38 N2 C39 119.0(2)
C2 C1 S1 112.2(3)
C2 C1 H1 123.9
S1 C1 H1 123.9
C1 C2 C3 113.5(3)
C1 C2 H2 123.2
C3 C2 H2 123.2
C2 C3 C4 112.3(3)
C2 C3 H3 123.9
C4 C3 H3 123.9
C3 C4 C5 130.5(3)
C3 C4 S1 110.1(2)
C5 C4 S1 119.4(2)
O1 C5 C6 123.8(2)
O1 C5 C4 117.6(2)
C6 C5 C4 118.6(2)
C7 C6 C5 122.0(2)
C7 C6 H6 119.0
C5 C6 H6 119.0
O2 C7 C6 128.8(3)
O2 C7 C8 112.5(2)
C6 C7 C8 118.7(2)
F2 C8 F1 106.7(2)
F2 C8 F3 107.5(3)
F1 C8 F3 106.3(3)
F2 C8 C7 113.8(2)
F1 C8 C7 110.9(2)
F3 C8 C7 111.3(2)
C10 C9 S2 113.7(3)
C10 C9 H9 123.2
S2 C9 H9 123.2
C9 C10 C11 117.0(3)
C9 C10 H10 121.5
C11 C10 H10 121.5
C10 C11 C12 103.4(3)
C10 C11 H11 128.3
C12 C11 H11 128.3
C13 C12 C11 128.6(3)
C13 C12 S2 118.3(2)
C11 C12 S2 113.1(2)
O3 C13 C14 123.2(2)
O3 C13 C12 116.0(3)
C14 C13 C12 120.7(2)
C15 C14 C13 121.6(3)
C15 C14 H14 119.2
C13 C14 H14 119.2
O4 C15 C14 129.0(3)
O4 C15 C16 113.4(2)
C14 C15 C16 117.5(2)
F4' C16 F4 11.6(19)
F4' C16 F5 110(2)
F4 C16 F5 105(2)
F4' C16 F5' 110(2)
F4 C16 F5' 101(2)
F5 C16 F5' 18.4(18)
F4' C16 F6' 98(8)
F4 C16 F6' 109(8)
F5 C16 F6' 98(9)
F5' C16 F6' 116(9)
F4' C16 F6 98(8)
F4 C16 F6 109(8)
F5 C16 F6 98(9)
F5' C16 F6 116(9)
F6' C16 F6 0(10)
F4' C16 C15 114.6(9)
F4 C16 C15 111.1(8)
F5 C16 C15 121.2(11)
F5' C16 C15 107.8(10)
F6' C16 C15 111(7)
F6 C16 C15 111(7)
O5 C21 C22 123.66(19)
O5 C21 C20 117.0(2)
C22 C21 C20 119.3(2)
C23 C22 C21 122.3(2)
C23 C22 H22 118.9
C21 C22 H22 118.9
O6 C23 C22 129.5(2)
O6 C23 C24 113.7(2)
C22 C23 C24 116.8(2)
F9 C24 F7 107.9(2)
F9 C24 F8 106.9(2)
F7 C24 F8 106.9(2)
F9 C24 C23 113.80(19)
F7 C24 C23 110.72(19)
F8 C24 C23 110.3(2)
O7 C29 C30 123.9(2)
O7 C29 C28 116.9(5)
C30 C29 C28 119.2(5)
O7 C29 C28' 117.2(10)
C30 C29 C28' 118.9(10)
C28 C29 C28' 3(6)
C31 C30 C29 121.6(2)
C31 C30 H30 119.2
C29 C30 H30 119.2
O8 C31 C30 128.5(2)
O8 C31 C32 113.6(2)
C30 C31 C32 117.8(2)
F12B C32 F11A 28.5(10)
F12B C32 F10A 124.8(11)
F11A C32 F10A 106.4(7)
F12B C32 F12C 30.2(13)
F11A C32 F12C 58.6(12)
F10A C32 F12C 133.7(13)
F12B C32 F10 127.5(9)
F11A C32 F10 119.3(5)
F10A C32 F10 21.9(8)
F12C C32 F10 122.5(13)
F12B C32 F11B 108.1(7)
F11A C32 F11B 84.7(7)
F10A C32 F11B 24.2(9)
F12C C32 F11B 128.7(13)
F10 C32 F11B 45.1(8)
F12B C32 F10C 122.4(13)
F11A C32 F10C 131.4(10)
F10A C32 F10C 51.1(12)
F12C C32 F10C 103.2(16)
F10 C32 F10C 29.2(10)
F11B C32 F10C 73.8(12)
F12B C32 F11C 73.6(12)
F11A C32 F11C 45.8(8)
F10A C32 F11C 66.7(9)
F12C C32 F11C 102.6(12)
F10 C32 F11C 86.4(7)
F11B C32 F11C 42.6(10)
F10C C32 F11C 113.1(11)
F12B C32 F12A 81.3(9)
F11A C32 F12A 107.9(5)
F10A C32 F12A 105.8(7)
F12C C32 F12A 52.4(13)
F10 C32 F12A 84.6(7)
F11B C32 F12A 123.9(9)
F10C C32 F12A 56.7(13)
F11C C32 F12A 139.7(8)
F12B C32 F12 50.8(10)
F11A C32 F12 79.2(5)
F10A C32 F12 132.2(9)
F12C C32 F12 20.7(11)
F10 C32 F12 114.1(5)
F11B C32 F12 138.8(8)
F10C C32 F12 88.9(12)
F11C C32 F12 122.5(7)
F12A C32 F12 33.6(6)
F12B C32 F10B 105.7(8)
F11A C32 F10B 129.0(9)
F10A C32 F10B 83.4(9)
F12C C32 F10B 78.4(15)
F10 C32 F10B 61.4(11)
F11B C32 F10B 105.4(8)
F10C C32 F10B 32.3(11)
F11C C32 F10B 139.5(11)
F12A C32 F10B 26.5(9)
F12 C32 F10B 60.2(11)
F12B C32 F11 53.3(11)
F11A C32 F11 24.9(4)
F10A C32 F11 87.4(7)
F12C C32 F11 83.3(12)
F10 C32 F11 105.4(4)
F11B C32 F11 63.7(8)
F10C C32 F11 128.3(10)
F11C C32 F11 21.8(6)
F12A C32 F11 129.8(5)
F12 C32 F11 103.9(4)
F10B C32 F11 143.9(8)
C34 C33 C37 120.2(2)
C34 C33 H33 119.9
C37 C33 H33 119.9
N1 C34 C33 121.1(2)
N1 C34 H34 119.5
C33 C34 H34 119.5
N1 C35 C36 121.5(3)
N1 C35 H35 119.2
C36 C35 H35 119.2
C35 C36 C37 119.8(3)
C35 C36 H36 120.1
C37 C36 H36 120.1
N2 C37 C33 121.8(2)
N2 C37 C36 121.5(3)
C33 C37 C36 116.7(2)
N2 C38 H38A 109.5
N2 C38 H38B 109.5
H38A C38 H38B 109.5
N2 C38 H38C 109.5
H38A C38 H38C 109.5
H38B C38 H38C 109.5
N2 C39 H39A 109.5
N2 C39 H39B 109.5
H39A C39 H39B 109.5
N2 C39 H39C 109.5
H39A C39 H39C 109.5
H39B C39 H39C 109.5
C17 S3 C20 93.2(4)
C18 C17 S3 111.6(7)
C18 C17 H17 124.2
S3 C17 H17 124.2
C17 C18 C19 113.2(9)
C17 C18 H18 123.4
C19 C18 H18 123.4
C20 C19 C18 110.6(7)
C20 C19 H19 124.7
C18 C19 H19 124.7
C19 C20 C21 128.6(5)
C19 C20 S3 111.0(5)
C21 C20 S3 120.33(18)
C25 S4 C28 89.6(5)
C26 C25 S4 118.8(11)
C26 C25 H25 120.6
S4 C25 H25 120.6
C25 C26 C27 104.8(13)
C25 C26 H26 127.6
C27 C26 H26 127.6
C28 C27 C26 115.5(10)
C28 C27 H27 122.2
C26 C27 H27 122.2
C27 C28 C29 131.7(6)
C27 C28 S4 110.4(5)
C29 C28 S4 117.8(3)
C18' C17' S3' 110.3(15)
C18' C17' H17' 124.9
S3' C17' H17' 124.9
C17' C18' C19' 115(2)
C17' C18' H18' 122.4
C19' C18' H18' 122.4
C18' C19' H19' 127.2
C28' S4' C25' 85.9(10)
C26' C25' S4' 123(2)
C26' C25' H25' 118.6
S4' C25' H25' 118.6
C25' C26' C27' 101(2)
C25' C26' H26' 129.7
C27' C26' H26' 129.7
C28' C27' C26' 116(2)
C28' C27' H27' 122.1
C26' C27' H27' 122.1
C27' C28' C29 125.5(12)
C27' C28' S4' 112.1(13)
C29 C28' S4' 121.9(4)

loop_
_geom_bond_atom_site_label_1
_geom_bond_atom_site_label_2
_geom_bond_distance
Eu O2 2.3594(18)
Eu O3 2.3639(18)
Eu O8 2.3642(17)
Eu O5 2.3810(18)
Eu O7 2.3885(19)
Eu O1 2.3935(18)
Eu O4 2.4135(18)
Eu O6 2.4896(18)
S1 C1 1.703(4)
S1 C4 1.708(3)
S2 C9 1.655(4)
S2 C12 1.704(4)
F1 C8 1.330(2)
F2 C8 1.327(2)
F3 C8 1.331(3)
F7 C24 1.335(2)
F8 C24 1.335(2)
F9 C24 1.331(2)
O1 C5 1.250(3)
O2 C7 1.264(3)
O3 C13 1.254(3)
O4 C15 1.265(3)
O5 C21 1.251(3)
O6 C23 1.271(3)
O7 C29 1.258(3)
O8 C31 1.262(3)
N1 C35 1.343(4)
N1 C34 1.348(4)
N1 H1N 0.87(4)
N2 C37 1.335(3)
N2 C38 1.453(4)
N2 C39 1.462(4)
C1 C2 1.354(6)
C1 H1 0.9500
C2 C3 1.374(5)
C2 H2 0.9500
C3 C4 1.415(4)
C3 H3 0.9500
C4 C5 1.460(4)
C5 C6 1.422(4)
C6 C7 1.368(4)
C6 H6 0.9500
C7 C8 1.539(4)
C9 C10 1.346(7)
C9 H9 0.9500
C10 C11 1.457(6)
C10 H10 0.9500
C11 C12 1.507(4)
C11 H11 0.9500
C12 C13 1.468(4)
C13 C14 1.407(4)
C14 C15 1.383(4)
C14 H14 0.9500
C15 C16 1.539(4)
C16 F4' 1.328(3)
C16 F4 1.329(3)
C16 F5 1.329(3)
C16 F5' 1.329(3)
C16 F6' 1.330(3)
C16 F6 1.330(3)
C21 C22 1.422(3)
C21 C20 1.4694(13)
C22 C23 1.376(3)
C22 H22 0.9500
C23 C24 1.537(3)
C29 C30 1.419(4)
C29 C28 1.4700(19)
C29 C28' 1.470(2)
C30 C31 1.381(3)
C30 H30 0.9500
C31 C32 1.537(3)
C32 F12B 1.327(3)
C32 F11A 1.327(3)
C32 F10A 1.328(3)
C32 F12C 1.330(3)
C32 F10 1.330(3)
C32 F11B 1.330(3)
C32 F10C 1.331(3)
C32 F11C 1.331(3)
C32 F12A 1.333(3)
C32 F12 1.334(3)
C32 F10B 1.334(3)
C32 F11 1.344(3)
C33 C34 1.356(4)
C33 C37 1.419(4)
C33 H33 0.9500
C34 H34 0.9500
C35 C36 1.360(4)
C35 H35 0.9500
C36 C37 1.420(4)
C36 H36 0.9500
C38 H38A 0.9800
C38 H38B 0.9800
C38 H38C 0.9800
C39 H39A 0.9800
C39 H39B 0.9800
C39 H39C 0.9800
S3 C17 1.700(3)
S3 C20 1.703(2)
C17 C18 1.369(3)
C17 H17 0.9500
C18 C19 1.429(3)
C18 H18 0.9500
C19 C20 1.416(3)
C19 H19 0.9500
S4 C25 1.701(3)
S4 C28 1.702(3)
C25 C26 1.369(3)
C25 H25 0.9500
C26 C27 1.429(3)
C26 H26 0.9500
C27 C28 1.418(3)
C27 H27 0.9500
S3' C17' 1.699(3)
C17' C18' 1.369(3)
C17' H17' 0.9500
C18' C19' 1.430(3)
C18' H18' 0.9500
C19' H19' 0.9500
S4' C28' 1.699(3)
S4' C25' 1.699(3)
C25' C26' 1.369(3)
C25' H25' 0.9500
C26' C27' 1.430(3)
C26' H26' 0.9500
C27' C28' 1.421(3)
C27' H27' 0.9500

loop_
_geom_hbond_atom_site_label_D
_geom_hbond_atom_site_label_H
_geom_hbond_atom_site_label_A
_geom_hbond_site_symmetry_A
_geom_hbond_distance_DH
_geom_hbond_distance_HA
_geom_hbond_distance_DA
_geom_hbond_angle_DHA
N1 H1N O6 7_575 0.87(4) 1.96(4) 2.814(3) 168(4)

loop_
_geom_torsion_atom_site_label_1
_geom_torsion_atom_site_label_2
_geom_torsion_atom_site_label_3
_geom_torsion_atom_site_label_4
_geom_torsion
O2 Eu O1 C5 1.7(3)
O3 Eu O1 C5 -42.0(3)
O8 Eu O1 C5 -165.2(3)
O5 Eu O1 C5 119.8(3)
O7 Eu O1 C5 -92.1(3)
O4 Eu O1 C5 169.6(2)
O6 Eu O1 C5 64.1(3)
O3 Eu O2 C7 133.8(3)
O8 Eu O2 C7 11.0(3)
O5 Eu O2 C7 -74.3(3)
O7 Eu O2 C7 63.3(3)
O1 Eu O2 C7 -12.8(3)
O4 Eu O2 C7 173.7(2)
O6 Eu O2 C7 -136.5(3)
O2 Eu O3 C13 138.9(3)
O8 Eu O3 C13 -74.3(3)
O5 Eu O3 C13 43.8(4)
O7 Eu O3 C13 -125.5(3)
O1 Eu O3 C13 -177.6(3)
O4 Eu O3 C13 -10.5(3)
O6 Eu O3 C13 63.4(3)
O2 Eu O4 C15 -23.4(3)
O3 Eu O4 C15 17.0(2)
O8 Eu O4 C15 147.1(3)
O5 Eu O4 C15 -141.6(2)
O7 Eu O4 C15 80.0(3)
O1 Eu O4 C15 172.1(2)
O6 Eu O4 C15 -73.7(2)
O2 Eu O5 C21 -46.7(3)
O3 Eu O5 C21 39.5(3)
O8 Eu O5 C21 168.2(3)
O7 Eu O5 C21 -154.9(2)
O1 Eu O5 C21 -108.5(3)
O4 Eu O5 C21 89.4(3)
O6 Eu O5 C21 18.7(3)
O2 Eu O6 C23 106.0(2)
O3 Eu O6 C23 178.7(2)
O8 Eu O6 C23 -50.8(2)
O5 Eu O6 C23 -10.5(2)
O7 Eu O6 C23 158.7(2)
O1 Eu O6 C23 45.6(2)
O4 Eu O6 C23 -110.5(2)
O2 Eu O7 C29 -134.9(3)
O3 Eu O7 C29 154.0(3)
O8 Eu O7 C29 17.8(2)
O5 Eu O7 C29 -19.3(3)
O1 Eu O7 C29 -63.9(3)
O4 Eu O7 C29 91.7(3)
O6 Eu O7 C29 175.0(2)
O2 Eu O8 C31 29.9(3)
O3 Eu O8 C31 -78.2(2)
O5 Eu O8 C31 126.3(2)
O7 Eu O8 C31 -26.9(2)
O1 Eu O8 C31 52.9(2)
O4 Eu O8 C31 -137.1(2)
O6 Eu O8 C31 165.9(2)
C4 S1 C1 C2 0.2(3)
S1 C1 C2 C3 -0.3(5)
C1 C2 C3 C4 0.2(5)
C2 C3 C4 C5 -177.2(3)
C2 C3 C4 S1 0.0(4)
C1 S1 C4 C3 -0.1(2)
C1 S1 C4 C5 177.4(2)
Eu O1 C5 C6 6.7(4)
Eu O1 C5 C4 -174.05(19)
C3 C4 C5 O1 177.2(3)
S1 C4 C5 O1 0.3(3)
C3 C4 C5 C6 -3.4(4)
S1 C4 C5 C6 179.6(2)
O1 C5 C6 C7 -8.3(5)
C4 C5 C6 C7 172.4(3)
Eu O2 C7 C6 16.2(5)
Eu O2 C7 C8 -161.58(18)
C5 C6 C7 O2 -2.8(5)
C5 C6 C7 C8 174.8(3)
O2 C7 C8 F2 -171.5(3)
C6 C7 C8 F2 10.5(4)
O2 C7 C8 F1 -51.2(3)
C6 C7 C8 F1 130.8(3)
O2 C7 C8 F3 66.9(3)
C6 C7 C8 F3 -111.1(3)
C12 S2 C9 C10 0.8(4)
S2 C9 C10 C11 1.2(5)
C9 C10 C11 C12 -2.7(5)
C10 C11 C12 C13 -176.1(3)
C10 C11 C12 S2 3.2(3)
C9 S2 C12 C13 177.0(3)
C9 S2 C12 C11 -2.5(3)
Eu O3 C13 C14 5.4(4)
Eu O3 C13 C12 -172.08(19)
C11 C12 C13 O3 178.5(3)
S2 C12 C13 O3 -0.8(3)
C11 C12 C13 C14 0.9(4)
S2 C12 C13 C14 -178.4(2)
O3 C13 C14 C15 0.4(4)
C12 C13 C14 C15 177.9(3)
Eu O4 C15 C14 -21.0(5)
Eu O4 C15 C16 155.28(17)
C13 C14 C15 O4 8.0(5)
C13 C14 C15 C16 -168.1(2)
O4 C15 C16 F4' 45.6(11)
C14 C15 C16 F4' -137.7(11)
O4 C15 C16 F4 57.6(10)
C14 C15 C16 F4 -125.7(11)
O4 C15 C16 F5 -178(2)
C14 C15 C16 F5 -2(2)
O4 C15 C16 F5' 167.9(18)
C14 C15 C16 F5' -15.4(18)
O4 C15 C16 F6' -64(9)
C14 C15 C16 F6' 113(9)
O4 C15 C16 F6 -64(9)
C14 C15 C16 F6 113(9)
Eu O5 C21 C22 -18.8(4)
Eu O5 C21 C20 161.13(18)
O5 C21 C22 C23 2.3(4)
C20 C21 C22 C23 -177.6(2)
Eu O6 C23 C22 4.7(4)
Eu O6 C23 C24 -175.31(14)
C21 C22 C23 O6 3.5(4)
C21 C22 C23 C24 -176.5(2)
O6 C23 C24 F9 -172.8(2)
C22 C23 C24 F9 7.1(3)
O6 C23 C24 F7 65.4(3)
C22 C23 C24 F7 -114.6(2)
O6 C23 C24 F8 -52.7(3)
C22 C23 C24 F8 127.3(2)
Eu O7 C29 C30 -6.9(4)
Eu O7 C29 C28 174(2)
Eu O7 C29 C28' 171(4)
O7 C29 C30 C31 -7.3(4)
C28 C29 C30 C31 172(2)
C28' C29 C30 C31 175(4)
Eu O8 C31 C30 27.7(4)
Eu O8 C31 C32 -154.24(15)
C29 C30 C31 O8 -3.4(4)
C29 C30 C31 C32 178.7(2)
C35 N1 C34 C33 0.2(4)
C37 C33 C34 N1 -0.8(4)
C34 N1 C35 C36 0.6(4)
N1 C35 C36 C37 -0.6(4)
C38 N2 C37 C33 -1.6(4)
C39 N2 C37 C33 -179.2(3)
C38 N2 C37 C36 178.3(3)
C39 N2 C37 C36 0.7(4)
C34 C33 C37 N2 -179.3(3)
C34 C33 C37 C36 0.8(4)
C35 C36 C37 N2 -180.0(3)
C35 C36 C37 C33 -0.1(4)
C20 S3 C17 C18 4.1(15)
S3 C17 C18 C19 -7(2)
C17 C18 C19 C20 7(2)
C18 C19 C20 C21 176.0(9)
C18 C19 C20 S3 -3.8(15)
O5 C21 C20 C19 174.5(10)
C22 C21 C20 C19 -5.6(10)
O5 C21 C20 S3 -5.7(3)
C22 C21 C20 S3 174.2(2)
C17 S3 C20 C19 -0.1(11)
C17 S3 C20 C21 -179.9(7)
C28 S4 C25 C26 -7(2)
S4 C25 C26 C27 10(2)
C25 C26 C27 C28 -9(3)
C26 C27 C28 C29 -178(4)
C26 C27 C28 S4 4(4)
O7 C29 C28 C27 171(4)
C30 C29 C28 C27 -8(6)
C28' C29 C28 C27 -9E1(2)
O7 C29 C28 S4 -11(4)
C30 C29 C28 S4 170(2)
C28' C29 C28 S4 86(15)
C25 S4 C28 C27 1(3)
C25 S4 C28 C29 -177(3)
S3' C17' C18' C19' 18(4)
C28' S4' C25' C26' 16(5)
S4' C25' C26' C27' -18(4)
C25' C26' C27' C28' 10(6)
C26' C27' C28' C29 171(6)
C26' C27' C28' S4' 0(8)
O7 C29 C28' C27' -5(10)
C30 C29 C28' C27' 173(6)
C28 C29 C28' C27' -9E1(2)
O7 C29 C28' S4' 166(5)
C30 C29 C28' S4' -16(9)
C28 C29 C28' S4' 81(12)
C25' S4' C28' C27' -8(6)
C25' S4' C28' C29 -179(7)
